data_9013109
loop_
_publ_author_name
'Takemura, K.'
'Schwarz, U.'
'Syassen, K.'
'Christensen, N. E.'
'Hanfland, M.'
'Novikov, D. L.'
'Loa, I.'

_publ_section_title
;
 High-pressure structures of Ge above 100 GPa
 Locality: sytnthetic
 Sample: at P = 135 GPa
 Note: structure theoretically calculated based on experimental data
;
_journal_name_full 'Physica Status Solidi B'
_journal_page_first 385
_journal_page_last 390
_journal_paper_doi 10.1002/1521-3951(200101)223:2<385::AID-PSSB385>3.0.CO;2-E
_journal_volume 223
_journal_year 2001
_chemical_formula_sum Ge
_chemical_name_common Germanium
_space_group_IT_number 64
_space_group_name_Hall '-C 2ac 2'
_space_group_name_H-M_alt 'C m c e'
_symmetry_space_group_name_Hall '-C 2ac 2'
_symmetry_space_group_name_H-M 'C m c e'
_cell_angle_alpha 90
_cell_angle_beta 90
_cell_angle_gamma 90
_cell_length_a 7.886
_cell_length_b 4.656
_cell_length_c 4.667
_cell_formula_units_Z 16
_cell_volume 171.359
_diffrn_ambient_pressure 1.35e+08
_exptl_crystal_density_diffrn 11.258
_cod_original_sg_symbol_H-M 'C m c a'
_cod_database_code 9013109

loop_
_symmetry_equiv_pos_as_xyz
x,y,z
1/2+x,1/2+y,z
x,1/2-y,1/2+z
1/2+x,-y,1/2+z
-x,1/2+y,1/2-z
1/2-x,+y,1/2-z
-x,y,z
1/2-x,1/2+y,z
x,-y,-z
1/2+x,1/2-y,-z
x,1/2+y,1/2-z
1/2+x,+y,1/2-z
-x,1/2-y,1/2+z
1/2-x,-y,1/2+z
-x,-y,-z
1/2-x,1/2-y,-z

loop_
_atom_site_label
_atom_site_fract_x
_atom_site_fract_y
_atom_site_fract_z
Ge1 0.22100 0.00000 0.00000
Ge2 0.00000 0.17210 0.31380

_database_code_amcsd 0015111
